data_1558552
loop_
_publ_author_name
'Luo, Weiwei'
'Sun, Zhicheng'
'Fernando, E. H. Nisala'
'Nesterov, Vladimir'
'Cundari, Thomas R.'
'Wang, Hong'

_publ_section_title
;
 Formal Oxo- and Aza-[3+2] Reactions of \a-Enaminones and Quinones: A
 Double Divergent Process and the Roles of Chiral Phosphoric Acid and
 Molecular Sieves
;
_journal_name_full 'Chemical Science'
_journal_paper_doi 10.1039/D0SC02078H
_journal_year 2020
_chemical_absolute_configuration ad
_chemical_formula_moiety 'C20 H19 N O5'
_chemical_formula_sum 'C20 H19 N O5'
_chemical_formula_weight 353.36
_space_group_crystal_system monoclinic
_space_group_IT_number 4
_space_group_name_Hall 'P 2yb'
_space_group_name_H-M_alt 'P 1 21 1'
_atom_sites_solution_hydrogens geom
_atom_sites_solution_primary dual
_audit_creation_date 2019-02-15
_audit_creation_method
;
Olex2 1.2-ac3
(compiled 2017.01.05 svn.r3372 for Rigaku Oxford Diffraction, GUI svn.r5289)
;
_audit_update_record
;
2019-05-28 deposited with the CCDC.	2020-07-08 downloaded from the CCDC.
;
_cell_angle_alpha 90
_cell_angle_beta 103.4510(10)
_cell_angle_gamma 90
_cell_formula_units_Z 2
_cell_length_a 8.94010(10)
_cell_length_b 10.34330(10)
_cell_length_c 9.39150(10)
_cell_measurement_reflns_used 23615
_cell_measurement_temperature 100.00(10)
_cell_measurement_theta_max 77.5150
_cell_measurement_theta_min 4.2890
_cell_volume 844.611(16)
_computing_cell_refinement 'CrysAlisPro 1.171.40.35a (Rigaku OD, 2018)'
_computing_data_collection 'CrysAlisPro 1.171.40.35a (Rigaku OD, 2018)'
_computing_data_reduction 'CrysAlisPro 1.171.40.35a (Rigaku OD, 2018)'
_computing_molecular_graphics 'Olex2 (Dolomanov et al., 2009)'
_computing_publication_material 'Olex2 (Dolomanov et al., 2009)'
_computing_structure_refinement 'ShelXL (Sheldrick, 2015)'
_computing_structure_solution 'ShelXT (Sheldrick, 2015)'
_diffrn_ambient_environment N~2~
_diffrn_ambient_temperature 100.00(10)
_diffrn_detector 'CCD plate'
_diffrn_detector_area_resol_mean 10.0000
_diffrn_detector_type HyPix
_diffrn_measured_fraction_theta_full 1.000
_diffrn_measured_fraction_theta_max 0.994
_diffrn_measurement_details
;
List of Runs (angles in degrees, time in seconds):

  # Type    Start    End  Width  t~exp~   \w     \q     \k     \f   Frames
#--------------------------------------------------------------------------
  1  \w    -26.00  35.00   0.50    1.00    --   47.20 -40.00 -35.00  122
  2  \w     31.00 121.00   0.50    1.00    --   47.20  57.00-120.00  180
  3  \w     90.00 178.00   0.50    0.50    --  107.75  61.00-180.00  176
  4  \w     93.00 178.00   0.50    0.50    --  107.75  15.00-150.00  170
  5  \w     90.00 178.00   0.50    0.50    --  107.75  61.00 -90.00  176
  6  \w     94.00 178.00   0.50    0.50    --  107.75  45.00-120.00  168
  7  \w     94.00 178.00   0.50    0.50    --  107.75  45.00 -90.00  168
  8  \w     85.00 178.00   0.50    0.50    --  107.75  77.00   0.00  186
  9  \w     94.00 178.00   0.50    0.50    --  107.75  40.00 118.00  168
 10  \w     93.00 178.00   0.50    0.50    --  107.75  15.00   0.00  170
 11  \w     90.00 178.00   0.50    0.50    --  107.75  61.00-120.00  176
 12  \w     85.00 178.00   0.50    0.50    --  107.75  77.00-120.00  186
 13  \w     85.00 178.00   0.50    0.50    --  107.75  77.00-150.00  186
 14  \w     90.00 178.00   0.50    0.50    --  107.75  61.00-150.00  176
 15  \w     85.00 178.00   0.50    0.50    --  107.75  77.00-180.00  186
 16  \w     31.00 121.00   0.50    1.00    --   47.20  57.00-180.00  180
 17  \w     34.00  61.00   0.50    0.50    --  107.75 -61.00 -30.00   54
 18  \w     34.00  96.00   0.50    0.50    --  107.75 -77.00  30.00  124
 19  \w     34.00  96.00   0.50    0.50    --  107.75 -77.00 150.00  124
 20  \w     34.00  96.00   0.50    0.50    --  107.75 -77.00  90.00  124
 21  \w     34.00  96.00   0.50    0.50    --  107.75 -77.00   0.00  124
 22  \w     34.00  61.00   0.50    0.50    --  107.75 -61.00 120.00   54
 23  \w     34.00  61.00   0.50    0.50    --  107.75 -61.00  60.00   54
 24  \w     34.00  96.00   0.50    0.50    --  107.75 -77.00  60.00  124
 25  \w     34.00 117.00   0.50    0.50    --  107.75-125.00   0.00  166
 26  \w     34.00  96.00   0.50    0.50    --  107.75 -77.00-150.00  124
 27  \w     34.00 109.00   0.50    0.50    --  107.75 -94.00 -30.00  150
 28  \w     34.00  96.00   0.50    0.50    --  107.75 -77.00-120.00  124
 29  \w     34.00  61.00   0.50    0.50    --  107.75 -61.00-180.00   54
 30  \w     30.00  96.00   0.50    1.00    --   47.20-125.00-180.00  132
 31  \w     30.00 120.00   0.50    1.00    --   47.20  60.00 -34.30  180
 32  \w     34.00 121.00   0.50    1.00    --   47.20  40.00 118.00  174
 33  \w     90.00 178.00   0.50    0.50    --  107.75  61.00 150.00  176
 34  \w     85.00 178.00   0.50    0.50    --  107.75  77.00 150.00  186
 35  \w     34.00  61.00   0.50    0.50    --  107.75 -61.00 150.00   54
 36  \w     31.00 121.00   0.50    1.00    --   47.20  57.00  90.00  180
 37  \w     31.00 121.00   0.50    1.00    --   47.20  57.00 -60.00  180
 38  \w     27.00 121.00   0.50    1.00    --   47.20  69.00   3.56  188
 39  \w    -55.00 -13.00   0.50    0.50    --  -86.25  40.00 118.00   84
 40  \w    -55.00  26.00   0.50    1.00    --  -47.20  40.00 118.00  162
 41  \w    -92.00 -13.00   0.50    0.50    --  -86.25 125.00 150.00  158
 42  \w   -121.00 -33.00   0.50    1.00    --  -47.20 -40.00 -35.00  176
 43  \w   -121.00 -85.00   0.50    1.00    --  -47.20 -77.00-120.00   72
 44  \w   -160.00 -72.00   0.50    0.50    --  -86.25 -40.00 -35.00  176
 45  \w   -121.00 -31.00   0.50    1.00    --  -47.20 -57.00  60.00  180
 46  \w   -121.00 -78.00   0.50    1.00    --  -47.20-125.00 120.00   86
 47  \w   -121.00 -31.00   0.50    1.00    --  -47.20 -57.00 120.00  180
 48  \w   -160.00 -67.00   0.50    0.50    --  -86.25 -65.00-134.40  186
 49  \w   -160.00 -67.00   0.50    0.50    --  -86.25 -65.00-167.73  186
 50  \w   -160.00 -71.00   0.50    0.50    --  -86.25 -56.00-162.83  178
 51  \w   -160.00 -68.00   0.50    0.50    --  -86.25 -63.00 -97.97  184
 52  \w   -160.00 -70.00   0.50    0.50    --  -86.25 -59.00-127.64  180
 53  \w   -160.00 -71.00   0.50    0.50    --  -86.25 -54.00 162.48  178
 54  \w   -160.00 -69.00   0.50    0.50    --  -86.25 -61.00 150.00  182
;
_diffrn_measurement_device 'four-circle diffractometer'
_diffrn_measurement_device_type 'XtaLAB Synergy, Dualflex, HyPix'
_diffrn_measurement_method '\w scans'
_diffrn_orient_matrix_type 'CrysAlisPro convention (1999,Acta A55,543-557)'
_diffrn_orient_matrix_UB_11 -0.0250149000
_diffrn_orient_matrix_UB_12 -0.0566710000
_diffrn_orient_matrix_UB_13 -0.1554979000
_diffrn_orient_matrix_UB_21 -0.1594413000
_diffrn_orient_matrix_UB_22 -0.0499868000
_diffrn_orient_matrix_UB_23 0.0103931000
_diffrn_orient_matrix_UB_31 -0.0730674000
_diffrn_orient_matrix_UB_32 0.1283451000
_diffrn_orient_matrix_UB_33 -0.0645514000
_diffrn_radiation_monochromator mirror
_diffrn_radiation_probe x-ray
_diffrn_radiation_type CuK\a
_diffrn_radiation_wavelength 1.54184
_diffrn_reflns_av_R_equivalents 0.0204
_diffrn_reflns_av_unetI/netI 0.0095
_diffrn_reflns_Laue_measured_fraction_full 1.000
_diffrn_reflns_Laue_measured_fraction_max 0.994
_diffrn_reflns_limit_h_max 11
_diffrn_reflns_limit_h_min -11
_diffrn_reflns_limit_k_max 12
_diffrn_reflns_limit_k_min -12
_diffrn_reflns_limit_l_max 11
_diffrn_reflns_limit_l_min -11
_diffrn_reflns_number 24355
_diffrn_reflns_point_group_measured_fraction_full 0.997
_diffrn_reflns_point_group_measured_fraction_max 0.982
_diffrn_reflns_theta_full 67.684
_diffrn_reflns_theta_max 77.758
_diffrn_reflns_theta_min 4.842
_diffrn_source 'micro-focus sealed X-ray tube'
_diffrn_source_type 'PhotonJet (Cu) X-ray Source'
_exptl_absorpt_coefficient_mu 0.830
_exptl_absorpt_correction_T_max 1.00000
_exptl_absorpt_correction_T_min 0.89379
_exptl_absorpt_correction_type multi-scan
_exptl_absorpt_process_details
;
CrysAlisPro 1.171.40.35a (Rigaku Oxford Diffraction, 2018)
Empirical absorption correction using spherical harmonics,
 implemented in SCALE3 ABSPACK scaling algorithm.
;
_exptl_crystal_colour 'clear light colourless'
_exptl_crystal_density_diffrn 1.389
_exptl_crystal_description block
_exptl_crystal_F_000 372
_exptl_crystal_recrystallization_method 'Vapour deposition'
_exptl_crystal_size_max 0.1
_exptl_crystal_size_mid 0.05
_exptl_crystal_size_min 0.04
_refine_diff_density_max 0.156
_refine_diff_density_min -0.184
_refine_diff_density_rms 0.041
_refine_ls_abs_structure_details
;
 Flack x determined using 1632 quotients [(I+)-(I-)]/[(I+)+(I-)]
 (Parsons, Flack and Wagner, Acta Cryst. B69 (2013) 249-259).
;
_refine_ls_abs_structure_Flack 0.00(3)
_refine_ls_extinction_method none
_refine_ls_goodness_of_fit_ref 1.068
_refine_ls_hydrogen_treatment constr
_refine_ls_matrix_type full
_refine_ls_number_parameters 237
_refine_ls_number_reflns 3535
_refine_ls_number_restraints 1
_refine_ls_restrained_S_all 1.068
_refine_ls_R_factor_all 0.0257
_refine_ls_R_factor_gt 0.0257
_refine_ls_shift/su_max 0.000
_refine_ls_shift/su_mean 0.000
_refine_ls_structure_factor_coef Fsqd
_refine_ls_weighting_details 'w=1/[\s^2^(Fo^2^)+(0.0405P)^2^+0.1436P] where P=(Fo^2^+2Fc^2^)/3'
_refine_ls_weighting_scheme calc
_refine_ls_wR_factor_gt 0.0666
_refine_ls_wR_factor_ref 0.0666
_reflns_Friedel_coverage 0.869
_reflns_Friedel_fraction_full 0.993
_reflns_Friedel_fraction_max 0.969
_reflns_number_gt 3523
_reflns_number_total 3535
_reflns_threshold_expression 'I > 2\s(I)'
_cod_data_source_file d0sc02078h2.cif
_cod_data_source_block str0216lt100kcu
_cod_database_code 1558552
_shelx_shelxl_version_number 2018/3
_chemical_oxdiff_formula C20H19NO5
_shelx_space_group_comment
;
The symmetry employed for this shelxl refinement is uniquely defined
by the following loop, which should always be used as a source of
symmetry information in preference to the above space-group names.
They are only intended as comments.
;
_diffrn_oxdiff_ac3_digest_frames
;
01a498c46c2aae4cac3c71311375d44f600003231a7
;
_reflns_odcompleteness_completeness 100.00
_reflns_odcompleteness_iscentric 1
_reflns_odcompleteness_theta 66.97
_olex2_refinement_description
;
1. Fixed Uiso
 At 1.2 times of:
  All C(H) groups, All C(H,H) groups, All N(H) groups
 At 1.5 times of:
  All C(H,H,H) groups, All O(H) groups
2.a Ternary CH refined with riding coordinates:
 C7(H7)
2.b Secondary CH2 refined with riding coordinates:
 C8(H8A,H8B), C9(H9A,H9B), C10(H10A,H10B)
2.c Aromatic/amide H refined with riding coordinates:
 N1(H1), C2(H2A), C3(H3), C14(H14), C15(H15), C16(H16), C17(H17), C18(H18)
2.d Idealised Me refined as rotating group:
 C20(H20A,H20B,H20C)
2.e Idealised tetrahedral OH refined as rotating group:
 O2(H2)
;
_olex2_submission_special_instructions 'No special instructions were received'
_oxdiff_exptl_absorpt_empirical_details
;
Empirical correction (ABSPACK) includes:
- Absorption correction using spherical harmonics
- Frame scaling
;
_oxdiff_exptl_absorpt_empirical_full_max 1.214
_oxdiff_exptl_absorpt_empirical_full_min 0.876

loop_
_space_group_symop_operation_xyz
'x, y, z'
'-x, y+1/2, -z'

loop_
_atom_site_label
_atom_site_type_symbol
_atom_site_fract_x
_atom_site_fract_y
_atom_site_fract_z
_atom_site_U_iso_or_equiv
_atom_site_adp_type
_atom_site_occupancy
_atom_site_site_symmetry_order
_atom_site_calc_flag
_atom_site_refinement_flags_posn
_atom_site_refinement_flags_adp
_atom_site_refinement_flags_occupancy
_atom_site_disorder_assembly
_atom_site_disorder_group
O1 O 0.83514(12) 0.64093(11) 0.54477(12) 0.0191(2) Uani 1 1 d . . . . .
O2 O 0.54850(14) 0.84324(12) 0.95239(13) 0.0240(3) Uani 1 1 d . . . . .
H2 H 0.466548 0.806565 0.949627 0.036 Uiso 1 1 calc GR . . . .
O3 O 0.80631(13) 0.44724(12) 0.27119(12) 0.0231(3) Uani 1 1 d . . . . .
O4 O 0.33629(15) 0.67131(13) 0.86772(16) 0.0317(3) Uani 1 1 d . . . . .
O5 O 0.35442(12) 0.53116(12) 0.69162(13) 0.0233(3) Uani 1 1 d . . . . .
N1 N 0.83080(16) 0.40829(14) 0.54556(15) 0.0209(3) Uani 1 1 d . . . . .
H1 H 0.871719 0.370659 0.482287 0.025 Uiso 1 1 calc R . . . .
C1 C 0.76601(17) 0.69989(15) 0.64503(16) 0.0172(3) Uani 1 1 d . . . . .
C2 C 0.83213(18) 0.80044(16) 0.73527(17) 0.0194(3) Uani 1 1 d . . . . .
H2A H 0.925362 0.836358 0.727776 0.023 Uiso 1 1 calc R . . . .
C3 C 0.75478(19) 0.84587(16) 0.83722(17) 0.0201(3) Uani 1 1 d . . . . .
H3 H 0.796630 0.913650 0.898758 0.024 Uiso 1 1 calc R . . . .
C4 C 0.61534(19) 0.79168(15) 0.84908(17) 0.0186(3) Uani 1 1 d . . . . .
C5 C 0.54874(18) 0.68901(15) 0.75660(17) 0.0171(3) Uani 1 1 d . . . . .
C6 C 0.62736(17) 0.64477(15) 0.65191(16) 0.0165(3) Uani 1 1 d . . . . .
C7 C 0.59032(16) 0.53941(16) 0.53797(16) 0.0170(3) Uani 1 1 d . . . . .
H7 H 0.560723 0.459857 0.581033 0.020 Uiso 1 1 calc R . . . .
C8 C 0.46168(18) 0.58250(18) 0.40679(18) 0.0232(3) Uani 1 1 d . . . . .
H8A H 0.424933 0.508128 0.345716 0.028 Uiso 1 1 calc R . . . .
H8B H 0.376205 0.616708 0.442503 0.028 Uiso 1 1 calc R . . . .
C9 C 0.5179(2) 0.68545(17) 0.31504(18) 0.0244(4) Uani 1 1 d . . . . .
H9A H 0.566967 0.755301 0.377751 0.029 Uiso 1 1 calc R . . . .
H9B H 0.431343 0.720902 0.243740 0.029 Uiso 1 1 calc R . . . .
C10 C 0.6327(2) 0.62494(18) 0.23640(18) 0.0231(3) Uani 1 1 d . . . . .
H10A H 0.576352 0.585709 0.145965 0.028 Uiso 1 1 calc R . . . .
H10B H 0.696864 0.692765 0.211090 0.028 Uiso 1 1 calc R . . . .
C11 C 0.73414(17) 0.52442(17) 0.32591(16) 0.0183(3) Uani 1 1 d . . . . .
C12 C 0.74679(16) 0.52059(16) 0.49388(16) 0.0167(3) Uani 1 1 d . . . . .
C13 C 0.85916(17) 0.34743(16) 0.68191(17) 0.0169(3) Uani 1 1 d . . . . .
C14 C 0.82874(18) 0.40268(16) 0.80822(17) 0.0189(3) Uani 1 1 d . . . . .
H14 H 0.791023 0.486651 0.805639 0.023 Uiso 1 1 calc R . . . .
C15 C 0.85496(18) 0.33190(17) 0.93780(17) 0.0196(3) Uani 1 1 d . . . . .
H15 H 0.831829 0.368457 1.020576 0.024 Uiso 1 1 calc R . . . .
C16 C 0.91494(18) 0.20788(17) 0.94542(17) 0.0207(3) Uani 1 1 d . . . . .
H16 H 0.930487 0.160717 1.031934 0.025 Uiso 1 1 calc R . . . .
C17 C 0.95150(18) 0.15513(16) 0.82173(18) 0.0206(3) Uani 1 1 d . . . . .
H17 H 0.995369 0.073256 0.826498 0.025 Uiso 1 1 calc R . . . .
C18 C 0.92309(17) 0.22359(16) 0.69120(17) 0.0189(3) Uani 1 1 d . . . . .
H18 H 0.946868 0.186631 0.608925 0.023 Uiso 1 1 calc R . . . .
C19 C 0.40410(18) 0.63169(17) 0.77806(18) 0.0205(3) Uani 1 1 d . . . . .
C20 C 0.2118(2) 0.47311(19) 0.7089(2) 0.0280(4) Uani 1 1 d . . . . .
H20A H 0.183571 0.403826 0.639839 0.042 Uiso 1 1 calc GR . . . .
H20B H 0.131996 0.537220 0.691666 0.042 Uiso 1 1 calc GR . . . .
H20C H 0.225658 0.439914 0.806530 0.042 Uiso 1 1 calc GR . . . .

loop_
_atom_site_aniso_label
_atom_site_aniso_U_11
_atom_site_aniso_U_22
_atom_site_aniso_U_33
_atom_site_aniso_U_23
_atom_site_aniso_U_13
_atom_site_aniso_U_12
O1 0.0164(5) 0.0239(6) 0.0184(5) -0.0043(4) 0.0068(4) -0.0035(4)
O2 0.0280(6) 0.0233(6) 0.0240(6) -0.0057(5) 0.0128(5) 0.0014(5)
O3 0.0267(6) 0.0257(6) 0.0186(5) -0.0014(5) 0.0089(4) 0.0039(5)
O4 0.0305(6) 0.0302(7) 0.0421(7) -0.0080(6) 0.0243(6) -0.0022(5)
O5 0.0168(5) 0.0256(6) 0.0300(6) -0.0045(5) 0.0108(4) -0.0053(5)
N1 0.0234(7) 0.0248(7) 0.0170(6) 0.0010(5) 0.0097(5) 0.0080(5)
C1 0.0160(7) 0.0199(8) 0.0160(7) 0.0011(6) 0.0045(5) 0.0015(6)
C2 0.0162(7) 0.0214(8) 0.0199(7) 0.0011(6) 0.0030(6) -0.0030(6)
C3 0.0225(8) 0.0190(8) 0.0172(7) -0.0016(6) 0.0013(6) -0.0015(6)
C4 0.0218(8) 0.0178(8) 0.0165(7) 0.0008(6) 0.0051(6) 0.0040(6)
C5 0.0164(7) 0.0163(7) 0.0192(7) 0.0009(5) 0.0053(5) 0.0020(6)
C6 0.0154(7) 0.0164(7) 0.0171(7) 0.0014(6) 0.0028(5) 0.0016(6)
C7 0.0149(6) 0.0180(7) 0.0190(7) -0.0016(6) 0.0060(5) -0.0002(6)
C8 0.0158(7) 0.0294(9) 0.0229(8) -0.0060(6) 0.0014(6) -0.0004(6)
C9 0.0240(8) 0.0266(9) 0.0203(7) 0.0002(6) 0.0008(6) 0.0081(7)
C10 0.0278(8) 0.0244(8) 0.0161(7) 0.0018(6) 0.0028(6) 0.0043(7)
C11 0.0168(7) 0.0216(7) 0.0168(7) -0.0011(6) 0.0048(5) -0.0016(6)
C12 0.0148(6) 0.0196(7) 0.0157(6) -0.0006(6) 0.0034(5) 0.0002(6)
C13 0.0125(6) 0.0211(8) 0.0178(7) 0.0014(6) 0.0046(5) -0.0012(6)
C14 0.0171(7) 0.0195(7) 0.0202(7) -0.0013(6) 0.0044(6) 0.0003(6)
C15 0.0188(7) 0.0245(8) 0.0160(7) -0.0021(6) 0.0049(5) -0.0020(6)
C16 0.0207(7) 0.0227(8) 0.0190(7) 0.0027(6) 0.0051(6) -0.0024(6)
C17 0.0189(7) 0.0187(8) 0.0252(8) 0.0011(6) 0.0071(6) 0.0005(6)
C18 0.0168(7) 0.0220(8) 0.0197(7) -0.0023(6) 0.0076(5) -0.0011(6)
C19 0.0192(7) 0.0194(8) 0.0248(8) 0.0014(6) 0.0088(6) 0.0040(6)
C20 0.0191(8) 0.0299(9) 0.0377(10) 0.0001(8) 0.0121(7) -0.0041(7)

loop_
_atom_type_symbol
_atom_type_description
_atom_type_scat_dispersion_real
_atom_type_scat_dispersion_imag
_atom_type_scat_source
C C 0.0181 0.0091 'International Tables Vol C Tables 4.2.6.8 and 6.1.1.4'
H H 0.0000 0.0000 'International Tables Vol C Tables 4.2.6.8 and 6.1.1.4'
N N 0.0311 0.0180 'International Tables Vol C Tables 4.2.6.8 and 6.1.1.4'
O O 0.0492 0.0322 'International Tables Vol C Tables 4.2.6.8 and 6.1.1.4'

loop_
_geom_angle_atom_site_label_1
_geom_angle_atom_site_label_2
_geom_angle_atom_site_label_3
_geom_angle
_geom_angle_site_symmetry_1
_geom_angle_site_symmetry_3
_geom_angle_publ_flag
C1 O1 C12 107.39(11) . . ?
C4 O2 H2 109.5 . . ?
C19 O5 C20 115.61(13) . . ?
C12 N1 H1 114.5 . . ?
C13 N1 H1 114.5 . . ?
C13 N1 C12 131.08(13) . . ?
O1 C1 C2 123.61(14) . . ?
C6 C1 O1 113.49(13) . . ?
C6 C1 C2 122.83(14) . . ?
C1 C2 H2A 121.1 . . ?
C1 C2 C3 117.82(15) . . ?
C3 C2 H2A 121.1 . . ?
C2 C3 H3 119.4 . . ?
C2 C3 C4 121.16(15) . . ?
C4 C3 H3 119.4 . . ?
O2 C4 C3 116.63(14) . . ?
O2 C4 C5 122.73(15) . . ?
C3 C4 C5 120.64(14) . . ?
C4 C5 C19 118.33(13) . . ?
C6 C5 C4 117.71(14) . . ?
C6 C5 C19 123.93(14) . . ?
C1 C6 C5 119.82(14) . . ?
C1 C6 C7 108.45(13) . . ?
C5 C6 C7 131.71(14) . . ?
C6 C7 H7 110.5 . . ?
C6 C7 C8 110.95(13) . . ?
C6 C7 C12 102.46(12) . . ?
C8 C7 H7 110.5 . . ?
C8 C7 C12 111.83(12) . . ?
C12 C7 H7 110.5 . . ?
C7 C8 H8A 109.3 . . ?
C7 C8 H8B 109.3 . . ?
H8A C8 H8B 107.9 . . ?
C9 C8 C7 111.71(13) . . ?
C9 C8 H8A 109.3 . . ?
C9 C8 H8B 109.3 . . ?
C8 C9 H9A 109.8 . . ?
C8 C9 H9B 109.8 . . ?
C8 C9 C10 109.45(14) . . ?
H9A C9 H9B 108.2 . . ?
C10 C9 H9A 109.8 . . ?
C10 C9 H9B 109.8 . . ?
C9 C10 H10A 108.9 . . ?
C9 C10 H10B 108.9 . . ?
H10A C10 H10B 107.7 . . ?
C11 C10 C9 113.47(13) . . ?
C11 C10 H10A 108.9 . . ?
C11 C10 H10B 108.9 . . ?
O3 C11 C10 122.00(14) . . ?
O3 C11 C12 119.50(14) . . ?
C10 C11 C12 118.51(14) . . ?
O1 C12 C7 104.56(11) . . ?
O1 C12 C11 102.23(12) . . ?
N1 C12 O1 112.21(12) . . ?
N1 C12 C7 116.81(13) . . ?
N1 C12 C11 106.14(13) . . ?
C11 C12 C7 114.06(12) . . ?
N1 C13 C14 124.32(15) . . ?
N1 C13 C18 117.07(14) . . ?
C18 C13 C14 118.61(14) . . ?
C13 C14 H14 120.0 . . ?
C15 C14 C13 119.99(15) . . ?
C15 C14 H14 120.0 . . ?
C14 C15 H15 119.5 . . ?
C16 C15 C14 121.08(15) . . ?
C16 C15 H15 119.5 . . ?
C15 C16 H16 120.5 . . ?
C15 C16 C17 118.93(15) . . ?
C17 C16 H16 120.5 . . ?
C16 C17 H17 119.7 . . ?
C18 C17 C16 120.54(15) . . ?
C18 C17 H17 119.7 . . ?
C13 C18 H18 119.6 . . ?
C17 C18 C13 120.76(14) . . ?
C17 C18 H18 119.6 . . ?
O4 C19 O5 122.41(15) . . ?
O4 C19 C5 123.46(15) . . ?
O5 C19 C5 114.12(13) . . ?
O5 C20 H20A 109.5 . . ?
O5 C20 H20B 109.5 . . ?
O5 C20 H20C 109.5 . . ?
H20A C20 H20B 109.5 . . ?
H20A C20 H20C 109.5 . . ?
H20B C20 H20C 109.5 . . ?

loop_
_geom_bond_atom_site_label_1
_geom_bond_atom_site_label_2
_geom_bond_distance
_geom_bond_site_symmetry_2
_geom_bond_publ_flag
O1 C1 1.3824(18) . ?
O1 C12 1.4920(19) . ?
O2 H2 0.8200 . ?
O2 C4 1.3611(19) . ?
O3 C11 1.213(2) . ?
O4 C19 1.217(2) . ?
O5 C19 1.330(2) . ?
O5 C20 1.4518(19) . ?
N1 H1 0.8600 . ?
N1 C12 1.407(2) . ?
N1 C13 1.396(2) . ?
C1 C2 1.384(2) . ?
C1 C6 1.379(2) . ?
C2 H2A 0.9300 . ?
C2 C3 1.387(2) . ?
C3 H3 0.9300 . ?
C3 C4 1.395(2) . ?
C4 C5 1.413(2) . ?
C5 C6 1.411(2) . ?
C5 C19 1.478(2) . ?
C6 C7 1.509(2) . ?
C7 H7 0.9800 . ?
C7 C8 1.543(2) . ?
C7 C12 1.561(2) . ?
C8 H8A 0.9700 . ?
C8 H8B 0.9700 . ?
C8 C9 1.527(3) . ?
C9 H9A 0.9700 . ?
C9 H9B 0.9700 . ?
C9 C10 1.531(2) . ?
C10 H10A 0.9700 . ?
C10 H10B 0.9700 . ?
C10 C11 1.502(2) . ?
C11 C12 1.556(2) . ?
C13 C14 1.399(2) . ?
C13 C18 1.397(2) . ?
C14 H14 0.9300 . ?
C14 C15 1.392(2) . ?
C15 H15 0.9300 . ?
C15 C16 1.386(2) . ?
C16 H16 0.9300 . ?
C16 C17 1.389(2) . ?
C17 H17 0.9300 . ?
C17 C18 1.387(2) . ?
C18 H18 0.9300 . ?
C20 H20A 0.9600 . ?
C20 H20B 0.9600 . ?
C20 H20C 0.9600 . ?

loop_
_geom_torsion_atom_site_label_1
_geom_torsion_atom_site_label_2
_geom_torsion_atom_site_label_3
_geom_torsion_atom_site_label_4
_geom_torsion
_geom_torsion_site_symmetry_1
_geom_torsion_site_symmetry_2
_geom_torsion_site_symmetry_3
_geom_torsion_site_symmetry_4
_geom_torsion_publ_flag
O1 C1 C2 C3 -176.20(14) . . . . ?
O1 C1 C6 C5 175.60(13) . . . . ?
O1 C1 C6 C7 -3.30(18) . . . . ?
O2 C4 C5 C6 179.02(14) . . . . ?
O2 C4 C5 C19 -2.9(2) . . . . ?
O3 C11 C12 O1 109.67(16) . . . . ?
O3 C11 C12 N1 -8.1(2) . . . . ?
O3 C11 C12 C7 -138.10(15) . . . . ?
N1 C13 C14 C15 177.23(15) . . . . ?
N1 C13 C18 C17 -178.47(14) . . . . ?
C1 O1 C12 N1 -110.10(13) . . . . ?
C1 O1 C12 C7 17.44(14) . . . . ?
C1 O1 C12 C11 136.60(12) . . . . ?
C1 C2 C3 C4 0.3(2) . . . . ?
C1 C6 C7 C8 -105.79(14) . . . . ?
C1 C6 C7 C12 13.71(16) . . . . ?
C2 C1 C6 C5 -1.5(2) . . . . ?
C2 C1 C6 C7 179.64(14) . . . . ?
C2 C3 C4 O2 -179.91(14) . . . . ?
C2 C3 C4 C5 -0.3(2) . . . . ?
C3 C4 C5 C6 -0.6(2) . . . . ?
C3 C4 C5 C19 177.51(15) . . . . ?
C4 C5 C6 C1 1.4(2) . . . . ?
C4 C5 C6 C7 -179.97(15) . . . . ?
C4 C5 C19 O4 2.8(2) . . . . ?
C4 C5 C19 O5 -176.49(14) . . . . ?
C5 C6 C7 C8 75.5(2) . . . . ?
C5 C6 C7 C12 -165.02(16) . . . . ?
C6 C1 C2 C3 0.6(2) . . . . ?
C6 C5 C19 O4 -179.26(16) . . . . ?
C6 C5 C19 O5 1.5(2) . . . . ?
C6 C7 C8 C9 71.00(17) . . . . ?
C6 C7 C12 O1 -18.49(14) . . . . ?
C6 C7 C12 N1 106.18(15) . . . . ?
C6 C7 C12 C11 -129.31(14) . . . . ?
C7 C8 C9 C10 68.93(17) . . . . ?
C8 C7 C12 O1 100.39(14) . . . . ?
C8 C7 C12 N1 -134.95(15) . . . . ?
C8 C7 C12 C11 -10.44(19) . . . . ?
C8 C9 C10 C11 -36.40(19) . . . . ?
C9 C10 C11 O3 163.19(15) . . . . ?
C9 C10 C11 C12 -17.1(2) . . . . ?
C10 C11 C12 O1 -70.00(16) . . . . ?
C10 C11 C12 N1 172.27(14) . . . . ?
C10 C11 C12 C7 42.2(2) . . . . ?
C12 O1 C1 C2 167.62(14) . . . . ?
C12 O1 C1 C6 -9.40(17) . . . . ?
C12 N1 C13 C14 -12.1(3) . . . . ?
C12 N1 C13 C18 168.33(16) . . . . ?
C12 C7 C8 C9 -42.72(18) . . . . ?
C13 N1 C12 O1 78.8(2) . . . . ?
C13 N1 C12 C7 -41.9(2) . . . . ?
C13 N1 C12 C11 -170.34(15) . . . . ?
C13 C14 C15 C16 1.7(2) . . . . ?
C14 C13 C18 C17 2.0(2) . . . . ?
C14 C15 C16 C17 1.1(2) . . . . ?
C15 C16 C17 C18 -2.4(2) . . . . ?
C16 C17 C18 C13 0.9(2) . . . . ?
C18 C13 C14 C15 -3.2(2) . . . . ?
C19 C5 C6 C1 -176.56(14) . . . . ?
C19 C5 C6 C7 2.0(3) . . . . ?
C20 O5 C19 O4 1.3(2) . . . . ?
C20 O5 C19 C5 -179.49(14) . . . . ?
